data_7044929
loop_
_publ_author_name
'Nakata, Norio'
'Hosoda, Narimi'
'Takahashi, Shintaro'
'Ishii, Akihiko'

_publ_section_title
;
 Chlorogermylenes and -stannylenes stabilized by diimidosulfinate ligands:
 synthesis, structures, and reactivity.
;
_journal_issue 2
_journal_name_full 'Dalton transactions (Cambridge, England : 2003)'
_journal_page_first 481
_journal_page_last 490
_journal_paper_doi 10.1039/c7dt04390b
_journal_volume 47
_journal_year 2018
_chemical_formula_moiety 'C14 H23 Cl Ge N2 S2'
_chemical_formula_sum 'C14 H23 Cl Ge N2 S2'
_chemical_formula_weight 391.50
_space_group_IT_number 19
_space_group_name_Hall 'P 2ac 2ab'
_space_group_name_H-M_alt 'P 21 21 21'
_symmetry_cell_setting orthorhombic
_symmetry_Int_Tables_number 19
_symmetry_space_group_name_Hall 'P 2ac 2ab'
_symmetry_space_group_name_H-M 'P 21 21 21'
_atom_sites_solution_hydrogens geom
_atom_sites_solution_primary direct
_atom_sites_solution_secondary difmap
_audit_creation_method SHELXL-97
_audit_update_record
;
2017-03-01 deposited with the CCDC.
2017-11-30 downloaded from the CCDC.
;
_cell_angle_alpha 90.00
_cell_angle_beta 90.00
_cell_angle_gamma 90.00
_cell_formula_units_Z 4
_cell_length_a 10.9327(8)
_cell_length_b 12.4204(9)
_cell_length_c 13.7243(9)
_cell_measurement_reflns_used 8337
_cell_measurement_temperature 100(2)
_cell_measurement_theta_max 27.51
_cell_measurement_theta_min 2.38
_cell_volume 1863.6(2)
_computing_cell_refinement 'Bruker SAINT'
_computing_data_collection 'Bruker APEX-II'
_computing_data_reduction 'Bruker SAINT'
_computing_molecular_graphics 'Yadokari-XG 2009 (Wakita, Nemoto et al., 2009)'
_computing_publication_material 'Yadokari-XG 2009 (Wakita, Nemoto et al., 2009)'
_computing_structure_refinement 'SHELXL-97 (Sheldrick, 1997)'
_computing_structure_solution 'SHELXS-97 (Sheldrick, 1990)'
_diffrn_ambient_temperature 100(2)
_diffrn_detector_area_resol_mean 8.333
_diffrn_measured_fraction_theta_full 0.997
_diffrn_measured_fraction_theta_max 0.997
_diffrn_measurement_device_type 'Bruker APEX-II CCD'
_diffrn_measurement_method 'phi and omega scans'
_diffrn_radiation_monochromator 'Bruker Helios multilayered confocal mirror'
_diffrn_radiation_source 'Bruker TXS fine-focus rotating anode'
_diffrn_radiation_type MoK\a
_diffrn_radiation_wavelength 0.71073
_diffrn_reflns_av_R_equivalents 0.0568
_diffrn_reflns_av_sigmaI/netI 0.0419
_diffrn_reflns_limit_h_max 13
_diffrn_reflns_limit_h_min -13
_diffrn_reflns_limit_k_max 12
_diffrn_reflns_limit_k_min -15
_diffrn_reflns_limit_l_max 17
_diffrn_reflns_limit_l_min -14
_diffrn_reflns_number 9997
_diffrn_reflns_theta_full 26.50
_diffrn_reflns_theta_max 26.50
_diffrn_reflns_theta_min 2.21
_exptl_absorpt_coefficient_mu 2.004
_exptl_absorpt_correction_T_max 0.6783
_exptl_absorpt_correction_T_min 0.6669
_exptl_absorpt_correction_type numerical
_exptl_absorpt_process_details 'SADABS (Sheldrick, 1997)'
_exptl_crystal_colour colorless
_exptl_crystal_density_diffrn 1.395
_exptl_crystal_density_meas ?
_exptl_crystal_density_method 'not measured'
_exptl_crystal_description prism
_exptl_crystal_F_000 808
_exptl_crystal_size_max 0.22
_exptl_crystal_size_mid 0.21
_exptl_crystal_size_min 0.21
_refine_diff_density_max 0.808
_refine_diff_density_min -0.979
_refine_diff_density_rms 0.071
_refine_ls_abs_structure_details 'Flack H D (1983), Acta Cryst. A39, 876-881'
_refine_ls_abs_structure_Flack 0.012(9)
_refine_ls_extinction_method none
_refine_ls_goodness_of_fit_ref 1.048
_refine_ls_hydrogen_treatment constr
_refine_ls_matrix_type full
_refine_ls_number_parameters 187
_refine_ls_number_reflns 3824
_refine_ls_number_restraints 0
_refine_ls_restrained_S_all 1.048
_refine_ls_R_factor_all 0.0298
_refine_ls_R_factor_gt 0.0290
_refine_ls_shift/su_max 0.000
_refine_ls_shift/su_mean 0.000
_refine_ls_structure_factor_coef Fsqd
_refine_ls_weighting_details 'calc w=1/[\s^2^(Fo^2^)+(0.0249P)^2^+1.8472P] where P=(Fo^2^+2Fc^2^)/3'
_refine_ls_weighting_scheme calc
_refine_ls_wR_factor_gt 0.0731
_refine_ls_wR_factor_ref 0.0735
_reflns_number_gt 3708
_reflns_number_total 3824
_reflns_threshold_expression >2sigma(I)
_cod_data_source_file c7dt04390b2.cif
_cod_data_source_block naka214
_cod_depositor_comments
;
The following automatic conversions were performed:

'_exptl_crystal_density_meas' value 'not measured' was changed to '?'
- the value is perceived as not measured.

Automatic conversion script
Id: cif_fix_values 4973 2017-02-22 13:04:09Z antanas 

 Adding full bibliography for 7044927--7044934.cif.
;
_cod_database_code 7044929

loop_
_symmetry_equiv_pos_as_xyz
'x, y, z'
'-x+1/2, -y, z+1/2'
'x+1/2, -y+1/2, -z'
'-x, y+1/2, -z+1/2'

loop_
_atom_site_label
_atom_site_type_symbol
_atom_site_fract_x
_atom_site_fract_y
_atom_site_fract_z
_atom_site_U_iso_or_equiv
_atom_site_adp_type
_atom_site_occupancy
_atom_site_symmetry_multiplicity
_atom_site_calc_flag
_atom_site_refinement_flags
Ge1 Ge 0.14079(3) 0.54785(3) 0.94231(2) 0.02140(9) Uani 1 1 d .
S2 S -0.09117(6) 0.60278(6) 0.96808(5) 0.01709(14) Uani 1 1 d .
N2 N 0.0143(2) 0.5426(2) 1.03667(16) 0.0184(5) Uani 1 1 d .
C5 C -0.2117(2) 0.5070(2) 0.95678(19) 0.0183(6) Uani 1 1 d .
C6 C -0.3294(2) 0.5461(3) 0.9738(2) 0.0220(6) Uani 1 1 d .
H10 H -0.3425 0.6199 0.9887 0.026 Uiso 1 1 calc R
C8 C -0.4056(3) 0.3669(3) 0.9476(2) 0.0302(7) Uani 1 1 d .
H12 H -0.4723 0.3178 0.9454 0.036 Uiso 1 1 calc R
N1 N -0.0020(2) 0.58458(19) 0.87067(16) 0.0167(5) Uani 1 1 d .
C10 C -0.1896(3) 0.3998(2) 0.9338(2) 0.0230(6) Uani 1 1 d .
H14 H -0.1088 0.3752 0.9212 0.028 Uiso 1 1 calc R
C11 C 0.0171(3) 0.5597(3) 1.1443(2) 0.0232(6) Uani 1 1 d .
C2 C 0.0804(3) 0.6211(3) 0.7124(2) 0.0272(7) Uani 1 1 d .
H1 H 0.0708 0.5440 0.6990 0.041 Uiso 1 1 calc R
H2 H 0.1616 0.6342 0.7402 0.041 Uiso 1 1 calc R
H3 H 0.0717 0.6618 0.6516 0.041 Uiso 1 1 calc R
C4 C -0.1439(3) 0.6371(3) 0.7413(2) 0.0277(6) Uani 1 1 d .
H7 H -0.2065 0.6608 0.7877 0.042 Uiso 1 1 calc R
H8 H -0.1542 0.5601 0.7280 0.042 Uiso 1 1 calc R
H9 H -0.1525 0.6778 0.6804 0.042 Uiso 1 1 calc R
C3 C 0.0000(3) 0.7760(2) 0.8114(2) 0.0285(7) Uani 1 1 d .
H4 H 0.0807 0.7861 0.8410 0.043 Uiso 1 1 calc R
H5 H -0.0635 0.7975 0.8580 0.043 Uiso 1 1 calc R
H6 H -0.0064 0.8204 0.7526 0.043 Uiso 1 1 calc R
C7 C -0.4269(3) 0.4745(3) 0.9686(2) 0.0275(7) Uani 1 1 d .
H11 H -0.5080 0.4993 0.9794 0.033 Uiso 1 1 calc R
C12 C 0.1165(3) 0.4837(3) 1.1813(2) 0.0336(8) Uani 1 1 d .
H15 H 0.1945 0.5018 1.1503 0.050 Uiso 1 1 calc R
H16 H 0.0944 0.4093 1.1654 0.050 Uiso 1 1 calc R
H17 H 0.1243 0.4912 1.2522 0.050 Uiso 1 1 calc R
C1 C -0.0171(3) 0.6570(2) 0.7844(2) 0.0192(6) Uani 1 1 d .
C14 C -0.1068(3) 0.5284(4) 1.1859(2) 0.0379(9) Uani 1 1 d .
H21 H -0.1255 0.4538 1.1678 0.057 Uiso 1 1 calc R
H22 H -0.1698 0.5763 1.1596 0.057 Uiso 1 1 calc R
H23 H -0.1048 0.5348 1.2570 0.057 Uiso 1 1 calc R
C13 C 0.0494(3) 0.6766(3) 1.1698(2) 0.0344(8) Uani 1 1 d .
H18 H -0.0132 0.7248 1.1432 0.052 Uiso 1 1 calc R
H19 H 0.1292 0.6948 1.1418 0.052 Uiso 1 1 calc R
H20 H 0.0527 0.6848 1.2408 0.052 Uiso 1 1 calc R
C9 C -0.2875(3) 0.3301(3) 0.9298(2) 0.0278(7) Uani 1 1 d .
H13 H -0.2742 0.2563 0.9147 0.033 Uiso 1 1 calc R
S1 S 0.28418(8) 0.65656(7) 0.95519(6) 0.03300(19) Uani 1 1 d .
Cl1 Cl 0.19273(9) 0.38646(6) 0.90652(6) 0.0389(2) Uani 1 1 d .

loop_
_atom_site_aniso_label
_atom_site_aniso_U_11
_atom_site_aniso_U_22
_atom_site_aniso_U_33
_atom_site_aniso_U_23
_atom_site_aniso_U_13
_atom_site_aniso_U_12
Ge1 0.01405(13) 0.03095(16) 0.01921(14) 0.00010(13) -0.00020(12) 0.00130(12)
S2 0.0157(3) 0.0164(3) 0.0191(3) -0.0012(3) 0.0012(2) 0.0018(2)
N2 0.0153(10) 0.0231(11) 0.0167(11) 0.0001(10) -0.0004(8) 0.0025(9)
C5 0.0172(13) 0.0215(13) 0.0162(13) 0.0039(11) -0.0004(10) -0.0017(10)
C6 0.0183(14) 0.0270(14) 0.0207(12) 0.0023(12) 0.0002(10) 0.0066(12)
C8 0.0273(15) 0.0441(19) 0.0193(13) 0.0070(14) -0.0011(13) -0.0128(13)
N1 0.0156(11) 0.0180(11) 0.0166(11) 0.0013(9) 0.0017(9) 0.0018(9)
C10 0.0241(13) 0.0222(13) 0.0227(14) 0.0022(12) 0.0012(12) -0.0016(11)
C11 0.0207(14) 0.0334(16) 0.0156(12) -0.0010(12) -0.0017(10) -0.0012(13)
C2 0.0312(17) 0.0300(16) 0.0206(14) 0.0011(13) 0.0036(13) -0.0036(14)
C4 0.0275(15) 0.0291(15) 0.0265(14) 0.0077(12) -0.0045(14) -0.0017(14)
C3 0.0414(19) 0.0152(14) 0.0289(16) 0.0030(12) -0.0019(14) 0.0003(13)
C7 0.0164(14) 0.0418(19) 0.0243(14) 0.0032(13) 0.0012(11) 0.0005(12)
C12 0.040(2) 0.0397(19) 0.0211(14) 0.0040(13) -0.0062(13) 0.0096(15)
C1 0.0209(14) 0.0177(13) 0.0190(13) 0.0035(11) -0.0003(11) -0.0014(11)
C14 0.0327(18) 0.062(3) 0.0189(14) -0.0033(15) 0.0051(12) -0.0085(16)
C13 0.043(2) 0.0340(18) 0.0264(16) -0.0097(14) -0.0038(14) 0.0009(16)
C9 0.0283(16) 0.0265(15) 0.0286(16) 0.0019(13) 0.0014(13) -0.0051(12)
S1 0.0338(4) 0.0266(4) 0.0386(5) -0.0027(4) -0.0054(4) -0.0141(3)
Cl1 0.0650(6) 0.0180(3) 0.0338(4) -0.0036(3) -0.0005(4) 0.0046(4)

loop_
_atom_type_symbol
_atom_type_description
_atom_type_scat_dispersion_real
_atom_type_scat_dispersion_imag
_atom_type_scat_source
C C 0.0033 0.0016 'International Tables Vol C Tables 4.2.6.8 and 6.1.1.4'
H H 0.0000 0.0000 'International Tables Vol C Tables 4.2.6.8 and 6.1.1.4'
N N 0.0061 0.0033 'International Tables Vol C Tables 4.2.6.8 and 6.1.1.4'
S S 0.1246 0.1234 'International Tables Vol C Tables 4.2.6.8 and 6.1.1.4'
Cl Cl 0.1484 0.1585 'International Tables Vol C Tables 4.2.6.8 and 6.1.1.4'
Ge Ge 0.1547 1.8001 'International Tables Vol C Tables 4.2.6.8 and 6.1.1.4'

loop_
_geom_angle_atom_site_label_1
_geom_angle_atom_site_label_2
_geom_angle_atom_site_label_3
_geom_angle
N2 Ge1 N1 76.26(10)
N2 Ge1 S1 120.99(8)
N1 Ge1 S1 120.53(8)
N2 Ge1 Cl1 108.55(8)
N1 Ge1 Cl1 108.90(8)
S1 Ge1 Cl1 115.35(4)
N2 Ge1 S2 38.69(7)
N1 Ge1 S2 38.85(7)
S1 Ge1 S2 122.94(3)
Cl1 Ge1 S2 121.71(3)
N2 S2 N1 89.29(11)
N2 S2 C5 105.17(13)
N1 S2 C5 105.77(12)
N2 S2 Ge1 45.37(8)
N1 S2 Ge1 45.53(8)
C5 S2 Ge1 121.63(10)
C11 N2 S2 120.68(19)
C11 N2 Ge1 131.00(18)
S2 N2 Ge1 95.94(11)
C10 C5 C6 122.1(3)
C10 C5 S2 122.0(2)
C6 C5 S2 115.8(2)
C7 C6 C5 118.5(3)
C7 C8 C9 120.6(3)
C1 N1 S2 119.18(18)
C1 N1 Ge1 130.16(18)
S2 N1 Ge1 95.62(11)
C9 C10 C5 118.4(3)
N2 C11 C14 108.5(2)
N2 C11 C12 104.9(2)
C14 C11 C12 110.6(3)
N2 C11 C13 111.4(3)
C14 C11 C13 111.2(3)
C12 C11 C13 110.2(3)
C8 C7 C6 119.9(3)
N1 C1 C2 105.1(2)
N1 C1 C4 108.1(2)
C2 C1 C4 109.7(2)
N1 C1 C3 111.9(2)
C2 C1 C3 110.7(3)
C4 C1 C3 111.1(3)
C10 C9 C8 120.5(3)

loop_
_geom_bond_atom_site_label_1
_geom_bond_atom_site_label_2
_geom_bond_distance
Ge1 N2 1.896(2)
Ge1 N1 1.900(2)
Ge1 S1 2.0764(8)
Ge1 Cl1 2.1406(9)
Ge1 S2 2.6498(8)
S2 N2 1.665(2)
S2 N1 1.670(2)
S2 C5 1.782(3)
N2 C11 1.493(3)
C5 C10 1.390(4)
C5 C6 1.395(4)
C6 C7 1.390(4)
C8 C7 1.388(5)
C8 C9 1.392(5)
N1 C1 1.496(3)
C10 C9 1.378(4)
C11 C14 1.520(4)
C11 C12 1.526(4)
C11 C13 1.535(5)
C2 C1 1.521(4)
C4 C1 1.527(4)
C3 C1 1.536(4)

loop_
_geom_torsion_atom_site_label_1
_geom_torsion_atom_site_label_2
_geom_torsion_atom_site_label_3
_geom_torsion_atom_site_label_4
_geom_torsion
N1 Ge1 S2 N2 160.82(17)
S1 Ge1 S2 N2 -99.93(13)
Cl1 Ge1 S2 N2 80.03(13)
N2 Ge1 S2 N1 -160.82(17)
S1 Ge1 S2 N1 99.24(12)
Cl1 Ge1 S2 N1 -80.79(12)
N2 Ge1 S2 C5 -79.86(16)
N1 Ge1 S2 C5 80.96(15)
S1 Ge1 S2 C5 -179.80(11)
Cl1 Ge1 S2 C5 0.17(11)
N1 S2 N2 C11 159.5(2)
C5 S2 N2 C11 -94.3(2)
Ge1 S2 N2 C11 146.0(3)
N1 S2 N2 Ge1 13.56(12)
C5 S2 N2 Ge1 119.72(12)
N1 Ge1 N2 C11 -152.6(3)
S1 Ge1 N2 C11 -35.0(3)
Cl1 Ge1 N2 C11 101.7(3)
S2 Ge1 N2 C11 -140.4(3)
N1 Ge1 N2 S2 -12.25(11)
S1 Ge1 N2 S2 105.35(10)
Cl1 Ge1 N2 S2 -117.89(9)
N2 S2 C5 C10 -46.7(3)
N1 S2 C5 C10 46.9(3)
Ge1 S2 C5 C10 -0.2(3)
N2 S2 C5 C6 132.4(2)
N1 S2 C5 C6 -134.0(2)
Ge1 S2 C5 C6 178.92(17)
C10 C5 C6 C7 0.7(4)
S2 C5 C6 C7 -178.3(2)
N2 S2 N1 C1 -156.4(2)
C5 S2 N1 C1 98.0(2)
Ge1 S2 N1 C1 -142.9(2)
N2 S2 N1 Ge1 -13.52(12)
C5 S2 N1 Ge1 -119.09(12)
N2 Ge1 N1 C1 148.6(2)
S1 Ge1 N1 C1 30.5(3)
Cl1 Ge1 N1 C1 -106.2(2)
S2 Ge1 N1 C1 136.4(3)
N2 Ge1 N1 S2 12.20(11)
S1 Ge1 N1 S2 -105.91(9)
Cl1 Ge1 N1 S2 117.42(9)
C6 C5 C10 C9 -1.2(4)
S2 C5 C10 C9 177.8(2)
S2 N2 C11 C14 56.4(3)
Ge1 N2 C11 C14 -171.1(2)
S2 N2 C11 C12 174.5(2)
Ge1 N2 C11 C12 -53.0(4)
S2 N2 C11 C13 -66.2(3)
Ge1 N2 C11 C13 66.2(3)
C9 C8 C7 C6 -1.3(5)
C5 C6 C7 C8 0.5(4)
S2 N1 C1 C2 177.77(19)
Ge1 N1 C1 C2 49.6(3)
S2 N1 C1 C4 -65.1(3)
Ge1 N1 C1 C4 166.7(2)
S2 N1 C1 C3 57.5(3)
Ge1 N1 C1 C3 -70.6(3)
C5 C10 C9 C8 0.5(5)
C7 C8 C9 C10 0.7(5)
